data_7213811
loop_
_publ_author_name
'Jia, Chunmei'
'Lin, Qiang'
'Yuan, Wenbing'

_publ_section_title
;
 A series of coordination polymers constructed by a flexible
 tetracarboxylic acid: synthesis, structural diversity and luminescent
 properties
;
_journal_issue 12
_journal_name_full CrystEngComm
_journal_page_first 2508
_journal_paper_doi 10.1039/c3ce42127a
_journal_volume 16
_journal_year 2014
_chemical_formula_sum 'C24 H18 Cu N3 O5'
_chemical_formula_weight 491.95
_chemical_name_systematic
; 
 ? 
;
_space_group_IT_number 14
_symmetry_cell_setting monoclinic
_symmetry_space_group_name_Hall '-P 2ybc'
_symmetry_space_group_name_H-M 'P 1 21/c 1'
_atom_sites_solution_hydrogens geom
_atom_sites_solution_primary direct
_atom_sites_solution_secondary difmap
_audit_creation_method SHELXL-97
_cell_angle_alpha 90.00
_cell_angle_beta 130.94(4)
_cell_angle_gamma 90.00
_cell_formula_units_Z 4
_cell_length_a 10.746(4)
_cell_length_b 15.840(5)
_cell_length_c 15.859(6)
_cell_measurement_reflns_used 3304
_cell_measurement_temperature 293(2)
_cell_measurement_theta_max 26.80
_cell_measurement_theta_min 2.51
_cell_volume 2039.2(18)
_computing_cell_refinement 'Bruker SAINT'
_computing_data_collection 'Bruker APEX2'
_computing_data_reduction 'Bruker SAINT'
_computing_molecular_graphics 'Bruker SHELXTL'
_computing_publication_material 'Bruker SHELXTL'
_computing_structure_refinement 'SHELXL-97 (Sheldrick, 2008)'
_computing_structure_solution 'SHELXS-97 (Sheldrick, 2008)'
_diffrn_ambient_temperature 293(2)
_diffrn_measured_fraction_theta_full 0.999
_diffrn_measured_fraction_theta_max 0.999
_diffrn_measurement_device_type 'Bruker APEX-II CCD'
_diffrn_measurement_method '\f and \w scans'
_diffrn_radiation_monochromator graphite
_diffrn_radiation_source 'fine-focus sealed tube'
_diffrn_radiation_type MoK\a
_diffrn_radiation_wavelength 0.71073
_diffrn_reflns_av_R_equivalents 0.0382
_diffrn_reflns_av_sigmaI/netI 0.0448
_diffrn_reflns_limit_h_max 7
_diffrn_reflns_limit_h_min -13
_diffrn_reflns_limit_k_max 19
_diffrn_reflns_limit_k_min -17
_diffrn_reflns_limit_l_max 19
_diffrn_reflns_limit_l_min -19
_diffrn_reflns_number 10989
_diffrn_reflns_theta_full 26.00
_diffrn_reflns_theta_max 26.00
_diffrn_reflns_theta_min 2.13
_exptl_absorpt_coefficient_mu 1.116
_exptl_absorpt_correction_T_max 0.8505
_exptl_absorpt_correction_T_min 0.8160
_exptl_absorpt_correction_type multi-scan
_exptl_absorpt_process_details SADABS
_exptl_crystal_colour green
_exptl_crystal_density_diffrn 1.602
_exptl_crystal_density_method 'not measured'
_exptl_crystal_description block
_exptl_crystal_F_000 1008
_exptl_crystal_size_max 0.19
_exptl_crystal_size_mid 0.17
_exptl_crystal_size_min 0.15
_refine_diff_density_max 0.499
_refine_diff_density_min -0.560
_refine_diff_density_rms 0.067
_refine_ls_extinction_method none
_refine_ls_goodness_of_fit_ref 1.014
_refine_ls_hydrogen_treatment constr
_refine_ls_matrix_type full
_refine_ls_number_parameters 298
_refine_ls_number_reflns 4005
_refine_ls_number_restraints 1
_refine_ls_restrained_S_all 1.014
_refine_ls_R_factor_all 0.0512
_refine_ls_R_factor_gt 0.0388
_refine_ls_shift/su_max 0.002
_refine_ls_shift/su_mean 0.000
_refine_ls_structure_factor_coef Fsqd
_refine_ls_weighting_details 'calc w=1/[\s^2^(Fo^2^)+(0.0400P)^2^+1.6889P] where P=(Fo^2^+2Fc^2^)/3'
_refine_ls_weighting_scheme calc
_refine_ls_wR_factor_gt 0.0907
_refine_ls_wR_factor_ref 0.0972
_reflns_number_gt 3203
_reflns_number_total 4005
_reflns_threshold_expression >2sigma(I)
_cod_data_source_file c3ce42127a.txt
_cod_data_source_block a
_cod_depositor_comments
;
The following automatic conversions were performed:

'_symmetry_cell_setting' value 'Monoclinic' changed to 'monoclinic'
according to
/usr/data/users/saulius/automatic-downloads/current/RSC/lib/dictionaries/cif_core.dic
dictionary named 'cif_core.dic' version 2.4.2 from
2011-04-26.

'_exptl_absorpt_correction_type' value 'Multi-scan'
changed to 'multi-scan' according to
/usr/data/users/saulius/automatic-downloads/current/RSC/lib/dictionaries/cif_core.dic
dictionary named 'cif_core.dic' version 2.4.2 from 2011-04-26.

Automatic conversion script
Id: cif_fix_values 2281 2013-09-26 08:29:07Z andrius 
;
_cod_original_cell_volume 2039.2(13)
_cod_original_sg_symbol_H-M 'P2(1)/c  '
_cod_database_code 7213811

loop_
_symmetry_equiv_pos_as_xyz
'x, y, z'
'-x, y+1/2, -z+1/2'
'-x, -y, -z'
'x, -y-1/2, z-1/2'

loop_
_atom_site_label
_atom_site_type_symbol
_atom_site_fract_x
_atom_site_fract_y
_atom_site_fract_z
_atom_site_U_iso_or_equiv
_atom_site_adp_type
_atom_site_occupancy
_atom_site_symmetry_multiplicity
_atom_site_calc_flag
_atom_site_refinement_flags
Cu1 Cu 0.19903(4) 0.54797(2) 0.44676(3) 0.02740(12) Uani 1 1 d .
O1 O 0.2454(2) 0.60871(12) 0.57365(16) 0.0346(5) Uani 1 1 d .
O2 O 0.4380(2) 0.68045(13) 0.58832(16) 0.0366(5) Uani 1 1 d .
O3 O 0.7523(3) 0.91115(14) 0.8843(2) 0.0514(6) Uani 1 1 d .
O4 O 0.6579(2) 0.95058(11) 0.96891(16) 0.0322(5) Uani 1 1 d .
O1W O -0.0302(2) 0.47566(13) 0.38944(18) 0.0424(5) Uani 1 1 d .
H1WB H -0.0047 0.4352 0.4336 0.064 Uiso 1 1 d R
H1WA H -0.1117 0.4835 0.3861 0.064 Uiso 1 1 d R
N1 N 0.0421(3) 0.63957(14) 0.3380(2) 0.0303(5) Uani 1 1 d .
N2 N 0.2105(3) 0.52767(13) 0.32309(19) 0.0283(5) Uani 1 1 d .
N3 N 0.2857(3) 0.71091(14) 0.8926(2) 0.0345(6) Uani 1 1 d .
H3A H 0.2726 0.7485 0.9253 0.041 Uiso 1 1 d R
C1 C -0.0416(4) 0.69412(18) 0.3480(3) 0.0373(7) Uani 1 1 d .
H1 H -0.0292 0.6919 0.4118 0.045 Uiso 1 1 calc R
C2 C -0.1484(4) 0.7552(2) 0.2660(3) 0.0467(8) Uani 1 1 d .
H2 H -0.2060 0.7918 0.2755 0.056 Uiso 1 1 calc R
C3 C -0.1667(4) 0.7601(2) 0.1720(3) 0.0510(9) Uani 1 1 d .
H3 H -0.2355 0.8006 0.1178 0.061 Uiso 1 1 calc R
C4 C -0.0801(4) 0.7030(2) 0.1581(3) 0.0416(8) Uani 1 1 d .
C5 C 0.0217(3) 0.64290(17) 0.2439(2) 0.0304(6) Uani 1 1 d .
C6 C 0.1140(3) 0.58323(17) 0.2361(2) 0.0289(6) Uani 1 1 d .
C7 C 0.1070(4) 0.58518(19) 0.1445(2) 0.0373(7) Uani 1 1 d .
C8 C 0.0017(5) 0.6465(2) 0.0581(3) 0.0520(9) Uani 1 1 d .
H8 H -0.0050 0.6480 -0.0033 0.062 Uiso 1 1 calc R
C9 C -0.0883(5) 0.7023(2) 0.0641(3) 0.0565(10) Uani 1 1 d .
H9 H -0.1564 0.7406 0.0063 0.068 Uiso 1 1 calc R
C10 C 0.2064(4) 0.5268(2) 0.1449(3) 0.0427(8) Uani 1 1 d .
H10 H 0.2060 0.5256 0.0861 0.051 Uiso 1 1 calc R
C11 C 0.3039(4) 0.4719(2) 0.2327(3) 0.0409(8) Uani 1 1 d .
H11 H 0.3698 0.4332 0.2335 0.049 Uiso 1 1 calc R
C12 C 0.3040(4) 0.47412(18) 0.3210(2) 0.0334(7) Uani 1 1 d .
H12 H 0.3717 0.4369 0.3803 0.040 Uiso 1 1 calc R
C13 C 0.3591(3) 0.66548(16) 0.6187(2) 0.0268(6) Uani 1 1 d .
C14 C 0.3966(3) 0.71500(16) 0.7152(2) 0.0259(6) Uani 1 1 d .
C15 C 0.3258(3) 0.68906(17) 0.7594(2) 0.0294(6) Uani 1 1 d .
H15 H 0.2578 0.6418 0.7302 0.035 Uiso 1 1 calc R
C16 C 0.3565(3) 0.73375(16) 0.8478(2) 0.0272(6) Uani 1 1 d .
C17 C 0.2313(4) 0.62412(18) 0.8844(3) 0.0388(7) Uani 1 1 d .
H17A H 0.1497 0.6088 0.8062 0.047 Uiso 1 1 calc R
H17B H 0.1783 0.6220 0.9157 0.047 Uiso 1 1 calc R
C18 C 0.3696(4) 0.55948(18) 0.9439(3) 0.0360(7) Uani 1 1 d .
C19 C 0.5152(5) 0.5732(2) 1.0514(3) 0.0702(13) Uani 1 1 d .
H19 H 0.5284 0.6228 1.0880 0.084 Uiso 1 1 calc R
C20 C 0.3575(5) 0.4854(2) 0.8941(3) 0.0653(12) Uani 1 1 d .
H20 H 0.2612 0.4742 0.8216 0.078 Uiso 1 1 calc R
C21 C 0.6571(3) 0.90379(17) 0.9027(2) 0.0290(6) Uani 1 1 d D
C22 C 0.5346(3) 0.83078(16) 0.8480(2) 0.0258(6) Uani 1 1 d D
C23 C 0.4587(3) 0.80574(16) 0.8891(2) 0.0279(6) Uani 1 1 d .
H23 H 0.4760 0.8374 0.9454 0.033 Uiso 1 1 calc R
C24 C 0.5033(3) 0.78471(16) 0.7604(2) 0.0269(6) Uani 1 1 d .
H24 H 0.5532 0.8003 0.7321 0.032 Uiso 1 1 calc R

loop_
_atom_site_aniso_label
_atom_site_aniso_U_11
_atom_site_aniso_U_22
_atom_site_aniso_U_33
_atom_site_aniso_U_23
_atom_site_aniso_U_13
_atom_site_aniso_U_12
Cu1 0.0317(2) 0.02451(18) 0.0272(2) 0.00083(13) 0.01980(17) 0.00129(14)
O1 0.0446(12) 0.0322(10) 0.0325(11) -0.0088(9) 0.0277(10) -0.0101(9)
O2 0.0436(12) 0.0431(12) 0.0354(12) -0.0042(9) 0.0312(11) -0.0043(10)
O3 0.0540(14) 0.0507(13) 0.0764(17) -0.0313(12) 0.0544(14) -0.0239(11)
O4 0.0365(11) 0.0314(10) 0.0319(11) -0.0101(8) 0.0237(10) -0.0080(9)
O1W 0.0367(12) 0.0457(12) 0.0485(13) -0.0044(10) 0.0295(11) -0.0096(10)
N1 0.0303(13) 0.0273(12) 0.0344(13) -0.0012(10) 0.0218(12) -0.0020(10)
N2 0.0285(12) 0.0258(11) 0.0297(13) 0.0013(9) 0.0187(11) -0.0004(9)
N3 0.0481(15) 0.0302(12) 0.0452(15) -0.0006(11) 0.0392(14) 0.0006(11)
C1 0.0373(17) 0.0362(16) 0.0459(19) -0.0007(14) 0.0306(16) 0.0004(13)
C2 0.0391(18) 0.0428(18) 0.058(2) 0.0050(16) 0.0319(18) 0.0127(15)
C3 0.044(2) 0.049(2) 0.044(2) 0.0113(16) 0.0216(17) 0.0208(16)
C4 0.0365(17) 0.0426(17) 0.0330(17) 0.0061(14) 0.0172(15) 0.0091(14)
C5 0.0273(15) 0.0313(14) 0.0264(15) 0.0008(11) 0.0148(13) -0.0005(11)
C6 0.0260(14) 0.0295(14) 0.0237(14) -0.0005(11) 0.0130(13) -0.0017(11)
C7 0.0385(17) 0.0384(16) 0.0272(16) -0.0009(13) 0.0182(15) 0.0008(13)
C8 0.065(2) 0.057(2) 0.0311(18) 0.0096(15) 0.0304(18) 0.0121(18)
C9 0.062(2) 0.059(2) 0.0356(19) 0.0193(17) 0.0267(19) 0.0239(19)
C10 0.053(2) 0.0471(18) 0.0347(18) -0.0026(14) 0.0313(17) 0.0001(15)
C11 0.0450(19) 0.0391(17) 0.0432(19) -0.0015(14) 0.0310(17) 0.0072(14)
C12 0.0351(16) 0.0304(14) 0.0340(16) 0.0019(12) 0.0223(15) 0.0031(12)
C13 0.0326(15) 0.0249(13) 0.0239(14) 0.0009(11) 0.0189(13) 0.0036(11)
C14 0.0281(14) 0.0262(13) 0.0247(14) -0.0011(11) 0.0178(13) 0.0010(11)
C15 0.0349(16) 0.0248(13) 0.0321(16) -0.0037(11) 0.0235(14) -0.0046(11)
C16 0.0288(14) 0.0284(14) 0.0279(14) 0.0035(11) 0.0201(13) 0.0044(11)
C17 0.0450(18) 0.0386(16) 0.0489(19) 0.0019(14) 0.0378(17) -0.0040(14)
C18 0.0416(17) 0.0340(16) 0.0386(17) 0.0011(13) 0.0290(16) -0.0049(13)
C19 0.076(3) 0.047(2) 0.046(2) -0.0162(17) 0.022(2) 0.0143(19)
C20 0.059(2) 0.047(2) 0.042(2) -0.0131(17) 0.0119(19) 0.0038(18)
C21 0.0273(15) 0.0287(14) 0.0283(15) -0.0027(12) 0.0171(13) -0.0003(11)
C22 0.0248(14) 0.0248(13) 0.0263(14) -0.0004(11) 0.0160(13) 0.0003(11)
C23 0.0304(15) 0.0277(14) 0.0271(15) -0.0011(11) 0.0194(13) 0.0033(11)
C24 0.0281(14) 0.0284(14) 0.0282(15) 0.0013(11) 0.0202(13) 0.0004(11)

loop_
_atom_type_symbol
_atom_type_description
_atom_type_scat_dispersion_real
_atom_type_scat_dispersion_imag
_atom_type_scat_source
C C 0.0033 0.0016 'International Tables Vol C Tables 4.2.6.8 and 6.1.1.4'
H H 0.0000 0.0000 'International Tables Vol C Tables 4.2.6.8 and 6.1.1.4'
Cu Cu 0.3201 1.2651 'International Tables Vol C Tables 4.2.6.8 and 6.1.1.4'
N N 0.0061 0.0033 'International Tables Vol C Tables 4.2.6.8 and 6.1.1.4'
O O 0.0106 0.0060 'International Tables Vol C Tables 4.2.6.8 and 6.1.1.4'

loop_
_geom_angle_atom_site_label_1
_geom_angle_atom_site_label_2
_geom_angle_atom_site_label_3
_geom_angle
_geom_angle_site_symmetry_1
_geom_angle_site_symmetry_3
O4 Cu1 O1 97.28(9) 2_646 .
O4 Cu1 N1 170.89(9) 2_646 .
O1 Cu1 N1 91.84(10) . .
O4 Cu1 N2 90.98(9) 2_646 .
O1 Cu1 N2 155.28(9) . .
N1 Cu1 N2 80.67(10) . .
O4 Cu1 O1W 92.06(9) 2_646 .
O1 Cu1 O1W 97.78(9) . .
N1 Cu1 O1W 86.65(10) . .
N2 Cu1 O1W 105.19(9) . .
C13 O1 Cu1 114.72(17) . .
C21 O4 Cu1 126.60(18) . 2_656
Cu1 O1W H1WB 111.5 . .
Cu1 O1W H1WA 138.2 . .
H1WB O1W H1WA 85.6 . .
C1 N1 C5 118.1(3) . .
C1 N1 Cu1 127.9(2) . .
C5 N1 Cu1 114.04(18) . .
C12 N2 C6 118.1(3) . .
C12 N2 Cu1 129.6(2) . .
C6 N2 Cu1 112.20(18) . .
C16 N3 C17 121.4(2) . .
C16 N3 H3A 119.3 . .
C17 N3 H3A 119.3 . .
N1 C1 C2 122.7(3) . .
N1 C1 H1 118.6 . .
C2 C1 H1 118.6 . .
C3 C2 C1 119.5(3) . .
C3 C2 H2 120.3 . .
C1 C2 H2 120.3 . .
C2 C3 C4 119.5(3) . .
C2 C3 H3 120.2 . .
C4 C3 H3 120.2 . .
C3 C4 C5 116.9(3) . .
C3 C4 C9 124.7(3) . .
C5 C4 C9 118.4(3) . .
N1 C5 C4 123.3(3) . .
N1 C5 C6 116.5(2) . .
C4 C5 C6 120.2(3) . .
N2 C6 C7 123.1(3) . .
N2 C6 C5 116.6(3) . .
C7 C6 C5 120.2(3) . .
C6 C7 C10 117.0(3) . .
C6 C7 C8 118.3(3) . .
C10 C7 C8 124.7(3) . .
C9 C8 C7 121.7(3) . .
C9 C8 H8 119.2 . .
C7 C8 H8 119.2 . .
C8 C9 C4 121.0(3) . .
C8 C9 H9 119.5 . .
C4 C9 H9 119.5 . .
C11 C10 C7 119.6(3) . .
C11 C10 H10 120.2 . .
C7 C10 H10 120.2 . .
C10 C11 C12 119.9(3) . .
C10 C11 H11 120.1 . .
C12 C11 H11 120.1 . .
N2 C12 C11 122.3(3) . .
N2 C12 H12 118.8 . .
C11 C12 H12 118.8 . .
O2 C13 O1 123.9(3) . .
O2 C13 C14 119.6(2) . .
O1 C13 C14 116.5(2) . .
C15 C14 C24 120.5(2) . .
C15 C14 C13 118.9(2) . .
C24 C14 C13 120.6(2) . .
C14 C15 C16 120.4(2) . .
C14 C15 H15 119.8 . .
C16 C15 H15 119.8 . .
N3 C16 C15 122.1(3) . .
N3 C16 C23 119.7(2) . .
C15 C16 C23 118.2(3) . .
N3 C17 C18 114.0(2) . .
N3 C17 H17A 108.8 . .
C18 C17 H17A 108.8 . .
N3 C17 H17B 108.8 . .
C18 C17 H17B 108.8 . .
H17A C17 H17B 107.7 . .
C20 C18 C19 116.7(3) . .
C20 C18 C17 122.2(3) . .
C19 C18 C17 121.1(3) . .
C18 C19 C20 121.3(3) . 3_667
C18 C19 H19 119.3 . .
C20 C19 H19 119.3 3_667 .
C18 C20 C19 122.0(3) . 3_667
C18 C20 H20 119.0 . .
C19 C20 H20 119.0 3_667 .
O3 C21 O4 125.1(3) . .
O3 C21 C22 118.4(2) . .
O4 C21 C22 116.4(2) . .
C23 C22 C24 118.8(2) . .
C23 C22 C21 120.1(2) . .
C24 C22 C21 121.0(2) . .
C22 C23 C16 121.9(3) . .
C22 C23 H23 119.0 . .
C16 C23 H23 119.0 . .
C22 C24 C14 120.0(2) . .
C22 C24 H24 120.0 . .
C14 C24 H24 120.0 . .

loop_
_geom_bond_atom_site_label_1
_geom_bond_atom_site_label_2
_geom_bond_distance
_geom_bond_site_symmetry_2
Cu1 O4 1.9590(19) 2_646
Cu1 O1 1.977(2) .
Cu1 N1 2.028(2) .
Cu1 N2 2.070(2) .
Cu1 O1W 2.296(2) .
O1 C13 1.291(3) .
O2 C13 1.242(3) .
O3 C21 1.240(3) .
O4 C21 1.280(3) .
O4 Cu1 1.9590(19) 2_656
O1W H1WB 0.8517 .
O1W H1WA 0.8511 .
N1 C1 1.330(4) .
N1 C5 1.360(4) .
N2 C12 1.331(4) .
N2 C6 1.370(3) .
N3 C16 1.386(3) .
N3 C17 1.466(4) .
N3 H3A 0.8601 .
C1 C2 1.410(4) .
C1 H1 0.9300 .
C2 C3 1.371(5) .
C2 H2 0.9300 .
C3 C4 1.414(5) .
C3 H3 0.9300 .
C4 C5 1.416(4) .
C4 C9 1.435(5) .
C5 C6 1.432(4) .
C6 C7 1.406(4) .
C7 C10 1.409(4) .
C7 C8 1.438(4) .
C8 C9 1.358(5) .
C8 H8 0.9300 .
C9 H9 0.9300 .
C10 C11 1.372(4) .
C10 H10 0.9300 .
C11 C12 1.401(4) .
C11 H11 0.9300 .
C12 H12 0.9300 .
C13 C14 1.521(4) .
C14 C15 1.392(4) .
C14 C24 1.404(4) .
C15 C16 1.404(4) .
C15 H15 0.9300 .
C16 C23 1.412(4) .
C17 C18 1.520(4) .
C17 H17A 0.9700 .
C17 H17B 0.9700 .
C18 C20 1.372(4) .
C18 C19 1.380(5) .
C19 C20 1.390(5) 3_667
C19 H19 0.9300 .
C20 C19 1.390(5) 3_667
C20 H20 0.9300 .
C21 C22 1.525(4) .
C22 C23 1.394(4) .
C22 C24 1.402(4) .
C23 H23 0.9300 .
C24 H24 0.9300 .

loop_
_geom_hbond_atom_site_label_D
_geom_hbond_atom_site_label_H
_geom_hbond_atom_site_label_A
_geom_hbond_distance_DH
_geom_hbond_distance_HA
_geom_hbond_distance_DA
_geom_hbond_angle_DHA
_geom_hbond_site_symmetry_A
N3 H3A O2 0.86 2.26 2.935(3) 136.0 4_576
N3 H3A N1 0.86 2.59 3.200(3) 129.0 4_576

loop_
_geom_torsion_atom_site_label_1
_geom_torsion_atom_site_label_2
_geom_torsion_atom_site_label_3
_geom_torsion_atom_site_label_4
_geom_torsion
_geom_torsion_site_symmetry_1
_geom_torsion_site_symmetry_4
O4 Cu1 O1 C13 95.31(19) 2_646 .
N1 Cu1 O1 C13 -84.73(19) . .
N2 Cu1 O1 C13 -13.3(3) . .
O1W Cu1 O1 C13 -171.60(18) . .
O4 Cu1 N1 C1 155.4(5) 2_646 .
O1 Cu1 N1 C1 -24.4(2) . .
N2 Cu1 N1 C1 179.3(2) . .
O1W Cu1 N1 C1 73.3(2) . .
O4 Cu1 N1 C5 -23.7(6) 2_646 .
O1 Cu1 N1 C5 156.47(19) . .
N2 Cu1 N1 C5 0.15(18) . .
O1W Cu1 N1 C5 -105.84(19) . .
O4 Cu1 N2 C12 -8.2(2) 2_646 .
O1 Cu1 N2 C12 101.7(3) . .
N1 Cu1 N2 C12 175.5(2) . .
O1W Cu1 N2 C12 -100.6(2) . .
O4 Cu1 N2 C6 176.90(18) 2_646 .
O1 Cu1 N2 C6 -73.2(3) . .
N1 Cu1 N2 C6 0.58(18) . .
O1W Cu1 N2 C6 84.50(19) . .
C5 N1 C1 C2 -0.6(4) . .
Cu1 N1 C1 C2 -179.7(2) . .
N1 C1 C2 C3 -0.8(5) . .
C1 C2 C3 C4 1.0(5) . .
C2 C3 C4 C5 0.3(5) . .
C2 C3 C4 C9 -179.6(3) . .
C1 N1 C5 C4 2.0(4) . .
Cu1 N1 C5 C4 -178.8(2) . .
C1 N1 C5 C6 179.9(2) . .
Cu1 N1 C5 C6 -0.9(3) . .
C3 C4 C5 N1 -1.8(4) . .
C9 C4 C5 N1 178.1(3) . .
C3 C4 C5 C6 -179.7(3) . .
C9 C4 C5 C6 0.2(4) . .
C12 N2 C6 C7 1.2(4) . .
Cu1 N2 C6 C7 176.7(2) . .
C12 N2 C6 C5 -176.8(2) . .
Cu1 N2 C6 C5 -1.2(3) . .
N1 C5 C6 N2 1.4(4) . .
C4 C5 C6 N2 179.5(3) . .
N1 C5 C6 C7 -176.6(2) . .
C4 C5 C6 C7 1.4(4) . .
N2 C6 C7 C10 -0.5(4) . .
C5 C6 C7 C10 177.4(3) . .
N2 C6 C7 C8 -179.8(3) . .
C5 C6 C7 C8 -1.9(4) . .
C6 C7 C8 C9 0.8(5) . .
C10 C7 C8 C9 -178.5(3) . .
C7 C8 C9 C4 0.9(6) . .
C3 C4 C9 C8 178.5(4) . .
C5 C4 C9 C8 -1.3(5) . .
C6 C7 C10 C11 -0.1(5) . .
C8 C7 C10 C11 179.2(3) . .
C7 C10 C11 C12 0.0(5) . .
C6 N2 C12 C11 -1.3(4) . .
Cu1 N2 C12 C11 -176.0(2) . .
C10 C11 C12 N2 0.8(5) . .
Cu1 O1 C13 O2 -1.9(3) . .
Cu1 O1 C13 C14 178.85(17) . .
O2 C13 C14 C15 -170.2(3) . .
O1 C13 C14 C15 9.1(4) . .
O2 C13 C14 C24 8.6(4) . .
O1 C13 C14 C24 -172.2(2) . .
C24 C14 C15 C16 1.8(4) . .
C13 C14 C15 C16 -179.4(2) . .
C17 N3 C16 C15 24.8(4) . .
C17 N3 C16 C23 -157.4(3) . .
C14 C15 C16 N3 178.6(3) . .
C14 C15 C16 C23 0.8(4) . .
C16 N3 C17 C18 62.6(4) . .
N3 C17 C18 C20 -132.0(4) . .
N3 C17 C18 C19 47.4(4) . .
C20 C18 C19 C20 -0.2(7) . 3_667
C17 C18 C19 C20 -179.6(4) . 3_667
C19 C18 C20 C19 0.2(7) . 3_667
C17 C18 C20 C19 179.6(4) . 3_667
Cu1 O4 C21 O3 2.7(4) 2_656 .
Cu1 O4 C21 C22 179.23(16) 2_656 .
O3 C21 C22 C23 162.1(3) . .
O4 C21 C22 C23 -14.7(4) . .
O3 C21 C22 C24 -14.2(4) . .
O4 C21 C22 C24 169.0(2) . .
C24 C22 C23 C16 2.4(4) . .
C21 C22 C23 C16 -174.0(2) . .
N3 C16 C23 C22 179.2(2) . .
C15 C16 C23 C22 -2.9(4) . .
C23 C22 C24 C14 0.3(4) . .
C21 C22 C24 C14 176.7(2) . .
C15 C14 C24 C22 -2.4(4) . .
C13 C14 C24 C22 178.9(2) . .
